data_7002368
loop_
_publ_author_name
'Amoroso, Angelo J.'
'Edwards, Peter G.'
'Howard, Sian T.'
'Kariuki, Benson M.'
'Knight, James C.'
'Ooi, Liling'
'Malik, K. M. Abdul'
'Stratford, Lisa'
'Al-Sudani, A.-R. H.'

_publ_section_title
;
 The synthesis and coordination chemistry of a tris-8-aminoquinoline
 tripodal ligand
;
_journal_coden_ASTM DTARAF
_journal_issue 39
_journal_name_full 'Dalton Transactions'
_journal_page_first 8356
_journal_page_last 8362
_journal_paper_doi 10.1039/b909122j
_journal_year 2009
_chemical_formula_moiety 'C33 H33 Cd N7, 2(Cl O4), 2(C2 H3 N)'
_chemical_formula_sum 'C37 H39 Cd Cl2 N9 O8'
_chemical_formula_weight 921.07
_space_group_IT_number 2
_symmetry_cell_setting triclinic
_symmetry_space_group_name_Hall '-P 1'
_symmetry_space_group_name_H-M 'P -1'
_atom_sites_solution_hydrogens geom
_atom_sites_solution_primary direct
_atom_sites_solution_secondary difmap
_audit_creation_method SHELXL-97
_cell_angle_alpha 85.2158(7)
_cell_angle_beta 86.6217(7)
_cell_angle_gamma 64.5989(6)
_cell_formula_units_Z 2
_cell_length_a 11.5127(1)
_cell_length_b 12.0043(2)
_cell_length_c 15.6429(2)
_cell_measurement_reflns_used 7476
_cell_measurement_temperature 150(2)
_cell_measurement_theta_max 27.49
_cell_measurement_theta_min 3.12
_cell_volume 1945.44(5)
_computing_cell_refinement 'HKL Scalepack (Otwinowski & Minor, 1997)'
_computing_data_collection 'Collect (Nonius BV, 1997-2000)'
_computing_data_reduction 'HKL Denzo and Scalepack (Otwinowski & Minor, 1997)'
_computing_molecular_graphics 'Ortep-3 for Windows (Farrugia, 1997)'
_computing_publication_material 'WinGX publication routines (Farrugia, 1999)'
_computing_structure_refinement 'SHELXL-97 (Sheldrick, 1997)'
_computing_structure_solution 'Dirdif-99 (Beurskens et al., 1999)'
_diffrn_ambient_temperature 150(2)
_diffrn_measured_fraction_theta_full 0.992
_diffrn_measured_fraction_theta_max 0.992
_diffrn_measurement_device_type 'Bruker-Nonius KappaCCD'
_diffrn_measurement_method 'CCD scans'
_diffrn_radiation_monochromator graphite
_diffrn_radiation_source 'fine-focus sealed tube'
_diffrn_radiation_type MoK\a
_diffrn_radiation_wavelength 0.71073
_diffrn_reflns_av_R_equivalents 0.0784
_diffrn_reflns_av_sigmaI/netI 0.0565
_diffrn_reflns_limit_h_max 14
_diffrn_reflns_limit_h_min -14
_diffrn_reflns_limit_k_max 15
_diffrn_reflns_limit_k_min -15
_diffrn_reflns_limit_l_max 20
_diffrn_reflns_limit_l_min -19
_diffrn_reflns_number 38824
_diffrn_reflns_theta_full 27.49
_diffrn_reflns_theta_max 27.49
_diffrn_reflns_theta_min 3.12
_exptl_absorpt_coefficient_mu 0.763
_exptl_absorpt_correction_T_max 0.9415
_exptl_absorpt_correction_T_min 0.8941
_exptl_absorpt_correction_type empirical
_exptl_absorpt_process_details 'Sortav (Blessing 1995)'
_exptl_crystal_colour brown
_exptl_crystal_density_diffrn 1.572
_exptl_crystal_density_method 'not measured'
_exptl_crystal_description prism
_exptl_crystal_F_000 940
_exptl_crystal_size_max 0.15
_exptl_crystal_size_mid 0.12
_exptl_crystal_size_min 0.08
_refine_diff_density_max 1.201
_refine_diff_density_min -0.797
_refine_diff_density_rms 0.115
_refine_ls_extinction_method none
_refine_ls_goodness_of_fit_ref 0.988
_refine_ls_hydrogen_treatment constr
_refine_ls_matrix_type full
_refine_ls_number_parameters 516
_refine_ls_number_reflns 8866
_refine_ls_number_restraints 12
_refine_ls_restrained_S_all 1.053
_refine_ls_R_factor_all 0.0520
_refine_ls_R_factor_gt 0.0394
_refine_ls_shift/su_max 0.001
_refine_ls_shift/su_mean 0.000
_refine_ls_structure_factor_coef Fsqd
_refine_ls_weighting_details 'calc w=1/[\s^2^(Fo^2^)+(0.0453P)^2^+1.9570P] where P=(Fo^2^+2Fc^2^)/3'
_refine_ls_weighting_scheme calc
_refine_ls_wR_factor_gt 0.0922
_refine_ls_wR_factor_ref 0.0981
_reflns_number_gt 7476
_reflns_number_total 8866
_reflns_threshold_expression >2sigma(I)
_cod_data_source_file B909122J.txt
_cod_data_source_block 02LISA4
_cod_depositor_comments
;
The following automatic conversions were performed:
'_symmetry_cell_setting' value 'Triclinic' changed to 'triclinic'
according to '/home/saulius/struct/CIF-dictionaries/cif_core.dic'
dictionary named 'cif_core.dic' version 2.4.1 from 2010-06-29.

Automatic conversion script
Id: cif_fix_enum 1527 2010-12-29 10:47:43Z saulius 
;
_cod_original_cell_volume 1945.44(4)
_cod_original_sg_symbol_H-M P-1
_cod_database_code 7002368

loop_
_symmetry_equiv_pos_as_xyz
'x, y, z'
'-x, -y, -z'

loop_
_atom_site_label
_atom_site_type_symbol
_atom_site_fract_x
_atom_site_fract_y
_atom_site_fract_z
_atom_site_U_iso_or_equiv
_atom_site_adp_type
_atom_site_occupancy
_atom_site_symmetry_multiplicity
_atom_site_calc_flag
_atom_site_refinement_flags
_atom_site_disorder_assembly
_atom_site_disorder_group
Cd1 Cd 0.327013(18) 0.452946(18) 0.218333(12) 0.01917(7) Uani 1 1 d . . .
N1 N 0.1775(2) 0.6194(2) 0.30102(15) 0.0216(5) Uani 1 1 d . . .
N2 N 0.1483(2) 0.4093(2) 0.26319(15) 0.0213(5) Uani 1 1 d . . .
H2n H 0.1794 0.3286 0.2870 0.026 Uiso 1 1 calc R . .
N3 N 0.2709(2) 0.3781(2) 0.09038(15) 0.0239(5) Uani 1 1 d . . .
N4 N 0.4974(2) 0.2445(2) 0.19658(15) 0.0232(5) Uani 1 1 d . . .
H4 H 0.5684 0.2558 0.1741 0.028 Uiso 1 1 calc R . .
N5 N 0.4315(2) 0.3528(2) 0.35326(15) 0.0224(5) Uani 1 1 d . . .
N6 N 0.2629(2) 0.6248(2) 0.10303(15) 0.0249(5) Uani 1 1 d . . .
H6n H 0.1747 0.6729 0.1073 0.030 Uiso 1 1 calc R . .
N7 N 0.4816(2) 0.5379(2) 0.19990(15) 0.0237(5) Uani 1 1 d . . .
C1 C 0.1870(3) 0.7226(3) 0.3153(2) 0.0279(7) Uani 1 1 d . . .
H1 H 0.2554 0.7369 0.2875 0.033 Uiso 1 1 calc R . .
C2 C 0.1017(3) 0.8114(3) 0.3689(2) 0.0329(7) Uani 1 1 d . . .
H2 H 0.1120 0.8844 0.3763 0.039 Uiso 1 1 calc R . .
C3 C 0.0041(3) 0.7921(3) 0.4101(2) 0.0304(7) Uani 1 1 d . . .
H3 H -0.0536 0.8510 0.4474 0.037 Uiso 1 1 calc R . .
C4 C -0.0112(3) 0.6840(3) 0.39720(18) 0.0244(6) Uani 1 1 d . . .
C5 C -0.1085(3) 0.6565(3) 0.43965(19) 0.0268(6) Uani 1 1 d . . .
H5 H -0.1683 0.7127 0.4777 0.032 Uiso 1 1 calc R . .
C6 C -0.1165(3) 0.5494(3) 0.42607(19) 0.0285(7) Uani 1 1 d . . .
H6 H -0.1812 0.5306 0.4553 0.034 Uiso 1 1 calc R . .
C7 C -0.0297(3) 0.4666(3) 0.36917(19) 0.0256(6) Uani 1 1 d . . .
H7 H -0.0365 0.3922 0.3606 0.031 Uiso 1 1 calc R . .
C8 C 0.0645(3) 0.4908(3) 0.32565(18) 0.0211(6) Uani 1 1 d . . .
C9 C 0.0781(3) 0.5998(3) 0.34042(17) 0.0207(6) Uani 1 1 d . . .
C10 C 0.0781(3) 0.4183(3) 0.18442(19) 0.0266(6) Uani 1 1 d . . .
H10A H 0.0386 0.5051 0.1607 0.032 Uiso 1 1 calc R . .
H10B H 0.0084 0.3918 0.1987 0.032 Uiso 1 1 calc R . .
C11 C 0.1698(3) 0.3370(3) 0.1182(2) 0.0286(7) Uani 1 1 d . . .
H11A H 0.2106 0.2507 0.1429 0.034 Uiso 1 1 calc R . .
H11B H 0.1209 0.3387 0.0678 0.034 Uiso 1 1 calc R . .
C12 C 0.3879(3) 0.2744(3) 0.05955(19) 0.0286(7) Uani 1 1 d . . .
H12A H 0.4445 0.3080 0.0284 0.034 Uiso 1 1 calc R . .
H12B H 0.3630 0.2306 0.0184 0.034 Uiso 1 1 calc R . .
C13 C 0.4630(3) 0.1823(3) 0.13104(19) 0.0301(7) Uani 1 1 d . . .
H13A H 0.4105 0.1413 0.1584 0.036 Uiso 1 1 calc R . .
H13B H 0.5423 0.1180 0.1066 0.036 Uiso 1 1 calc R . .
C14 C 0.5386(3) 0.1689(3) 0.27523(19) 0.0233(6) Uani 1 1 d . . .
C15 C 0.6094(3) 0.0432(3) 0.2765(2) 0.0313(7) Uani 1 1 d . . .
H15 H 0.6353 0.0043 0.2238 0.038 Uiso 1 1 calc R . .
C16 C 0.6443(3) -0.0293(3) 0.3543(2) 0.0346(8) Uani 1 1 d . . .
H16 H 0.6908 -0.1164 0.3534 0.041 Uiso 1 1 calc R . .
C17 C 0.6125(3) 0.0237(3) 0.4305(2) 0.0315(7) Uani 1 1 d . . .
H17 H 0.6368 -0.0264 0.4825 0.038 Uiso 1 1 calc R . .
C18 C 0.5429(3) 0.1539(3) 0.43276(19) 0.0253(6) Uani 1 1 d . . .
C19 C 0.5128(3) 0.2152(3) 0.5098(2) 0.0290(7) Uani 1 1 d . . .
H19 H 0.5384 0.1694 0.5633 0.035 Uiso 1 1 calc R . .
C20 C 0.4468(3) 0.3404(3) 0.5068(2) 0.0312(7) Uani 1 1 d . . .
H20 H 0.4281 0.3833 0.5578 0.037 Uiso 1 1 calc R . .
C21 C 0.4065(3) 0.4055(3) 0.42691(19) 0.0266(6) Uani 1 1 d . . .
H21 H 0.3584 0.4926 0.4260 0.032 Uiso 1 1 calc R . .
C22 C 0.5032(3) 0.2272(3) 0.35429(18) 0.0210(6) Uani 1 1 d . . .
C23 C 0.2247(3) 0.4789(3) 0.02213(19) 0.0287(7) Uani 1 1 d . . .
H23A H 0.1312 0.5291 0.0309 0.034 Uiso 1 1 calc R . .
H23B H 0.2383 0.4429 -0.0343 0.034 Uiso 1 1 calc R . .
C24 C 0.2937(3) 0.5613(3) 0.02182(19) 0.0294(7) Uani 1 1 d . . .
H24A H 0.3877 0.5111 0.0161 0.035 Uiso 1 1 calc R . .
H24B H 0.2663 0.6231 -0.0276 0.035 Uiso 1 1 calc R . .
C25 C 0.3290(3) 0.7012(3) 0.11001(18) 0.0242(6) Uani 1 1 d . . .
C26 C 0.2861(3) 0.8189(3) 0.0724(2) 0.0315(7) Uani 1 1 d . . .
H26 H 0.2109 0.8511 0.0392 0.038 Uiso 1 1 calc R . .
C27 C 0.3512(3) 0.8932(3) 0.0819(2) 0.0356(8) Uani 1 1 d . . .
H27 H 0.3187 0.9749 0.0561 0.043 Uiso 1 1 calc R . .
C28 C 0.4604(3) 0.8481(3) 0.1278(2) 0.0339(8) Uani 1 1 d . . .
H28 H 0.5039 0.8987 0.1337 0.041 Uiso 1 1 calc R . .
C29 C 0.5099(3) 0.7272(3) 0.16688(19) 0.0283(7) Uani 1 1 d . . .
C30 C 0.6234(3) 0.6748(3) 0.2148(2) 0.0345(8) Uani 1 1 d . . .
H30 H 0.6718 0.7208 0.2210 0.041 Uiso 1 1 calc R . .
C31 C 0.6629(3) 0.5591(4) 0.2518(2) 0.0370(8) Uani 1 1 d . . .
H31 H 0.7404 0.5222 0.2827 0.044 Uiso 1 1 calc R . .
C32 C 0.5878(3) 0.4937(3) 0.2441(2) 0.0304(7) Uani 1 1 d . . .
H32 H 0.6152 0.4136 0.2723 0.036 Uiso 1 1 calc R . .
C33 C 0.4423(3) 0.6533(3) 0.15894(18) 0.0225(6) Uani 1 1 d . . .
N8 N -0.2280(3) 0.2237(3) 0.1647(2) 0.0532(9) Uani 1 1 d . . .
C34 C -0.1266(4) 0.1497(4) 0.1554(2) 0.0411(8) Uani 1 1 d . . .
C35 C 0.0042(4) 0.0562(4) 0.1424(3) 0.0666(14) Uani 1 1 d . . .
H35A H 0.0274 0.0552 0.0810 0.100 Uiso 1 1 calc R . .
H35B H 0.0097 -0.0251 0.1634 0.100 Uiso 1 1 calc R . .
H35C H 0.0637 0.0755 0.1739 0.100 Uiso 1 1 calc R . .
N9 N -0.2696(3) 0.3627(3) 0.4298(2) 0.0449(8) Uani 1 1 d . . .
C36 C -0.2167(3) 0.2617(3) 0.4158(2) 0.0312(7) Uani 1 1 d . . .
C37 C -0.1492(3) 0.1319(3) 0.3993(2) 0.0385(8) Uani 1 1 d . . .
H37A H -0.0592 0.1123 0.3836 0.058 Uiso 1 1 calc R . .
H37B H -0.1899 0.1143 0.3520 0.058 Uiso 1 1 calc R . .
H37C H -0.1531 0.0814 0.4510 0.058 Uiso 1 1 calc R . .
Cl1 Cl 0.21548(7) 0.08624(7) 0.34295(5) 0.02985(17) Uani 1 1 d . . .
O1 O 0.1687(2) 0.0443(2) 0.41944(15) 0.0424(6) Uani 1 1 d . . .
O2 O 0.3014(4) -0.0177(3) 0.3001(2) 0.0880(12) Uani 1 1 d . . .
O3 O 0.1083(3) 0.1619(3) 0.29007(19) 0.0573(8) Uani 1 1 d . . .
O4 O 0.2778(3) 0.1601(3) 0.3661(2) 0.0541(8) Uani 1 1 d . . .
Cl2 Cl -0.12123(8) 0.80705(8) 0.10410(6) 0.0394(2) Uani 1 1 d . . .
O5 O -0.1450(5) 0.7015(5) 0.0915(3) 0.1087(16) Uani 1 1 d . . .
O6 O -0.0178(4) 0.7948(5) 0.0509(4) 0.1258(19) Uani 1 1 d . . .
O7 O -0.0957(5) 0.8030(4) 0.1913(3) 0.1191(16) Uani 1 1 d U . .
O8 O -0.2293(4) 0.9102(4) 0.0837(3) 0.1228(16) Uani 1 1 d U . .

loop_
_atom_site_aniso_label
_atom_site_aniso_U_11
_atom_site_aniso_U_22
_atom_site_aniso_U_33
_atom_site_aniso_U_23
_atom_site_aniso_U_13
_atom_site_aniso_U_12
Cd1 0.01628(11) 0.01981(12) 0.01993(11) 0.00036(8) -0.00012(7) -0.00662(9)
N1 0.0204(12) 0.0204(12) 0.0225(12) -0.0007(10) 0.0011(9) -0.0076(10)
N2 0.0184(12) 0.0206(12) 0.0236(12) -0.0023(10) 0.0002(9) -0.0070(10)
N3 0.0232(13) 0.0234(13) 0.0228(12) -0.0015(10) 0.0010(10) -0.0078(11)
N4 0.0197(12) 0.0226(13) 0.0241(12) -0.0006(10) 0.0006(9) -0.0064(10)
N5 0.0155(11) 0.0253(13) 0.0248(12) 0.0004(10) 0.0010(9) -0.0078(10)
N6 0.0197(12) 0.0256(13) 0.0254(13) 0.0014(10) -0.0009(10) -0.0063(11)
N7 0.0181(12) 0.0260(13) 0.0262(12) 0.0022(10) 0.0010(10) -0.0094(11)
C1 0.0324(17) 0.0243(16) 0.0287(16) -0.0006(13) 0.0023(13) -0.0141(14)
C2 0.0386(19) 0.0213(16) 0.0372(18) -0.0046(14) 0.0010(14) -0.0110(14)
C3 0.0336(17) 0.0217(16) 0.0273(16) -0.0048(13) 0.0007(13) -0.0032(14)
C4 0.0216(15) 0.0240(15) 0.0205(14) -0.0004(12) -0.0023(11) -0.0030(12)
C5 0.0186(14) 0.0297(17) 0.0237(15) -0.0024(13) 0.0004(11) -0.0023(13)
C6 0.0182(15) 0.0392(19) 0.0251(15) 0.0001(13) 0.0016(11) -0.0101(14)
C7 0.0200(14) 0.0299(16) 0.0265(15) 0.0001(13) -0.0014(11) -0.0104(13)
C8 0.0142(13) 0.0250(15) 0.0214(14) 0.0004(12) -0.0020(10) -0.0058(12)
C9 0.0186(14) 0.0225(15) 0.0180(13) 0.0019(11) -0.0014(10) -0.0063(12)
C10 0.0216(15) 0.0341(17) 0.0264(15) -0.0054(13) -0.0011(12) -0.0135(14)
C11 0.0298(16) 0.0336(18) 0.0271(15) -0.0080(13) 0.0025(12) -0.0175(14)
C12 0.0301(16) 0.0292(17) 0.0226(15) -0.0058(13) 0.0018(12) -0.0086(14)
C13 0.0335(17) 0.0262(17) 0.0260(15) -0.0077(13) 0.0023(13) -0.0077(14)
C14 0.0191(14) 0.0223(15) 0.0273(15) 0.0022(12) -0.0028(11) -0.0080(12)
C15 0.0292(17) 0.0250(16) 0.0370(18) -0.0026(14) -0.0068(13) -0.0082(14)
C16 0.0333(18) 0.0193(16) 0.048(2) 0.0058(14) -0.0131(15) -0.0084(14)
C17 0.0291(17) 0.0280(17) 0.0380(18) 0.0132(14) -0.0127(13) -0.0141(14)
C18 0.0185(14) 0.0305(17) 0.0280(15) 0.0077(13) -0.0042(11) -0.0127(13)
C19 0.0202(15) 0.0387(19) 0.0253(15) 0.0078(13) -0.0024(12) -0.0114(14)
C20 0.0208(15) 0.041(2) 0.0253(15) -0.0029(14) 0.0018(12) -0.0074(14)
C21 0.0209(15) 0.0285(16) 0.0253(15) -0.0015(13) 0.0024(12) -0.0061(13)
C22 0.0136(13) 0.0229(15) 0.0267(14) 0.0028(12) -0.0014(11) -0.0087(12)
C23 0.0308(16) 0.0314(17) 0.0220(14) 0.0028(13) -0.0073(12) -0.0114(14)
C24 0.0348(17) 0.0326(18) 0.0197(14) 0.0031(13) -0.0016(12) -0.0141(15)
C25 0.0248(15) 0.0248(15) 0.0207(14) 0.0000(12) 0.0029(11) -0.0090(13)
C26 0.0328(17) 0.0289(17) 0.0253(15) 0.0003(13) 0.0036(13) -0.0071(14)
C27 0.046(2) 0.0202(16) 0.0349(18) -0.0008(14) 0.0084(15) -0.0103(15)
C28 0.048(2) 0.0269(17) 0.0325(17) -0.0072(14) 0.0107(15) -0.0222(16)
C29 0.0329(17) 0.0306(17) 0.0239(15) -0.0049(13) 0.0101(12) -0.0168(14)
C30 0.0372(18) 0.049(2) 0.0308(17) -0.0050(15) 0.0029(14) -0.0309(17)
C31 0.0280(17) 0.055(2) 0.0344(17) 0.0045(16) -0.0062(13) -0.0243(17)
C32 0.0226(16) 0.0369(18) 0.0299(16) 0.0071(14) -0.0045(12) -0.0123(14)
C33 0.0220(14) 0.0240(15) 0.0216(14) -0.0024(12) 0.0041(11) -0.0102(12)
N8 0.0352(19) 0.052(2) 0.056(2) 0.0078(17) 0.0092(15) -0.0067(17)
C34 0.039(2) 0.045(2) 0.0377(19) -0.0028(17) -0.0019(16) -0.0161(19)
C35 0.040(2) 0.060(3) 0.082(3) -0.028(3) -0.013(2) 0.001(2)
N9 0.0451(19) 0.0378(19) 0.054(2) 0.0023(15) -0.0082(15) -0.0200(16)
C36 0.0258(16) 0.036(2) 0.0352(17) 0.0076(15) -0.0030(13) -0.0180(15)
C37 0.0276(17) 0.0326(19) 0.054(2) -0.0002(16) 0.0006(15) -0.0119(15)
Cl1 0.0309(4) 0.0288(4) 0.0309(4) 0.0006(3) 0.0026(3) -0.0146(3)
O1 0.0511(16) 0.0564(17) 0.0328(13) 0.0031(12) 0.0006(11) -0.0367(14)
O2 0.091(3) 0.069(2) 0.082(2) -0.036(2) 0.041(2) -0.013(2)
O3 0.070(2) 0.0580(18) 0.0579(17) 0.0258(14) -0.0358(15) -0.0419(16)
O4 0.0458(16) 0.0503(17) 0.081(2) 0.0202(15) -0.0210(14) -0.0359(14)
Cl2 0.0297(4) 0.0399(5) 0.0404(5) -0.0061(4) -0.0126(3) -0.0050(4)
O5 0.164(4) 0.142(4) 0.079(3) -0.017(3) 0.001(3) -0.119(4)
O6 0.057(2) 0.134(4) 0.183(5) -0.007(4) 0.038(3) -0.044(3)
O7 0.159(3) 0.109(3) 0.078(2) -0.002(2) -0.073(2) -0.038(2)
O8 0.091(3) 0.106(3) 0.085(2) 0.001(2) -0.011(2) 0.040(2)

loop_
_atom_type_symbol
_atom_type_description
_atom_type_scat_dispersion_real
_atom_type_scat_dispersion_imag
_atom_type_scat_source
C C 0.0033 0.0016 'International Tables Vol C Tables 4.2.6.8 and 6.1.1.4'
H H 0.0000 0.0000 'International Tables Vol C Tables 4.2.6.8 and 6.1.1.4'
N N 0.0061 0.0033 'International Tables Vol C Tables 4.2.6.8 and 6.1.1.4'
O O 0.0106 0.0060 'International Tables Vol C Tables 4.2.6.8 and 6.1.1.4'
Cl Cl 0.1484 0.1585 'International Tables Vol C Tables 4.2.6.8 and 6.1.1.4'
Cd Cd -0.8075 1.2024 'International Tables Vol C Tables 4.2.6.8 and 6.1.1.4'

loop_
_geom_angle_atom_site_label_1
_geom_angle_atom_site_label_2
_geom_angle_atom_site_label_3
_geom_angle
_geom_angle_site_symmetry_1
_geom_angle_site_symmetry_3
_geom_angle_publ_flag
N2 Cd1 N7 164.86(8) . . ?
N2 Cd1 N1 71.20(8) . . ?
N7 Cd1 N1 93.96(8) . . ?
N2 Cd1 N5 89.44(8) . . ?
N7 Cd1 N5 86.81(8) . . ?
N1 Cd1 N5 87.32(8) . . ?
N2 Cd1 N4 101.83(8) . . ?
N7 Cd1 N4 90.51(8) . . ?
N1 Cd1 N4 155.64(8) . . ?
N5 Cd1 N4 69.01(8) . . ?
N2 Cd1 N3 74.52(8) . . ?
N7 Cd1 N3 118.10(8) . . ?
N1 Cd1 N3 124.90(8) . . ?
N5 Cd1 N3 134.10(8) . . ?
N4 Cd1 N3 72.68(8) . . ?
N2 Cd1 N6 110.49(8) . . ?
N7 Cd1 N6 68.70(8) . . ?
N1 Cd1 N6 80.96(8) . . ?
N5 Cd1 N6 151.83(8) . . ?
N4 Cd1 N6 122.76(8) . . ?
N3 Cd1 N6 72.32(8) . . ?
C1 N1 C9 117.9(2) . . ?
C1 N1 Cd1 126.55(19) . . ?
C9 N1 Cd1 115.42(18) . . ?
C8 N2 C10 111.1(2) . . ?
C8 N2 Cd1 113.44(17) . . ?
C10 N2 Cd1 106.50(17) . . ?
C12 N3 C11 111.1(2) . . ?
C12 N3 C23 109.6(2) . . ?
C11 N3 C23 111.1(2) . . ?
C12 N3 Cd1 108.13(17) . . ?
C11 N3 Cd1 107.06(16) . . ?
C23 N3 Cd1 109.77(17) . . ?
C14 N4 C13 112.8(2) . . ?
C14 N4 Cd1 113.42(17) . . ?
C13 N4 Cd1 111.88(17) . . ?
C21 N5 C22 118.0(3) . . ?
C21 N5 Cd1 124.9(2) . . ?
C22 N5 Cd1 116.00(18) . . ?
C25 N6 C24 113.2(2) . . ?
C25 N6 Cd1 111.38(17) . . ?
C24 N6 Cd1 104.43(18) . . ?
C32 N7 C33 118.3(3) . . ?
C32 N7 Cd1 122.3(2) . . ?
C33 N7 Cd1 117.25(18) . . ?
N1 C1 C2 123.6(3) . . ?
C3 C2 C1 119.2(3) . . ?
C2 C3 C4 119.7(3) . . ?
C5 C4 C3 122.7(3) . . ?
C5 C4 C9 119.9(3) . . ?
C3 C4 C9 117.3(3) . . ?
C6 C5 C4 120.0(3) . . ?
C5 C6 C7 120.4(3) . . ?
C8 C7 C6 121.4(3) . . ?
C7 C8 C9 119.6(3) . . ?
C7 C8 N2 121.2(3) . . ?
C9 C8 N2 119.2(2) . . ?
N1 C9 C4 122.1(3) . . ?
N1 C9 C8 119.2(2) . . ?
C4 C9 C8 118.6(3) . . ?
N2 C10 C11 110.0(2) . . ?
N3 C11 C10 111.8(2) . . ?
N3 C12 C13 113.5(2) . . ?
N4 C13 C12 111.0(3) . . ?
C15 C14 C22 119.1(3) . . ?
C15 C14 N4 122.4(3) . . ?
C22 C14 N4 118.5(3) . . ?
C14 C15 C16 121.3(3) . . ?
C17 C16 C15 120.8(3) . . ?
C16 C17 C18 120.2(3) . . ?
C19 C18 C17 122.8(3) . . ?
C19 C18 C22 117.9(3) . . ?
C17 C18 C22 119.2(3) . . ?
C20 C19 C18 119.4(3) . . ?
C19 C20 C21 119.0(3) . . ?
N5 C21 C20 124.0(3) . . ?
N5 C22 C14 119.3(3) . . ?
N5 C22 C18 121.5(3) . . ?
C14 C22 C18 119.3(3) . . ?
N3 C23 C24 111.7(2) . . ?
N6 C24 C23 109.3(2) . . ?
C26 C25 C33 118.9(3) . . ?
C26 C25 N6 122.7(3) . . ?
C33 C25 N6 118.4(3) . . ?
C25 C26 C27 121.5(3) . . ?
C28 C27 C26 120.2(3) . . ?
C27 C28 C29 120.8(3) . . ?
C28 C29 C30 123.4(3) . . ?
C28 C29 C33 119.0(3) . . ?
C30 C29 C33 117.6(3) . . ?
C31 C30 C29 119.7(3) . . ?
C30 C31 C32 119.3(3) . . ?
N7 C32 C31 123.4(3) . . ?
N7 C33 C25 118.8(3) . . ?
N7 C33 C29 121.5(3) . . ?
C25 C33 C29 119.6(3) . . ?
N8 C34 C35 178.9(5) . . ?
N9 C36 C37 179.2(4) . . ?
O2 Cl1 O1 108.5(2) . . ?
O2 Cl1 O4 111.5(2) . . ?
O1 Cl1 O4 108.44(16) . . ?
O2 Cl1 O3 110.8(2) . . ?
O1 Cl1 O3 108.83(17) . . ?
O4 Cl1 O3 108.78(16) . . ?
O8 Cl2 O6 113.1(3) . . ?
O8 Cl2 O7 109.7(3) . . ?
O6 Cl2 O7 113.0(3) . . ?
O8 Cl2 O5 108.0(3) . . ?
O6 Cl2 O5 105.2(3) . . ?
O7 Cl2 O5 107.6(3) . . ?

loop_
_geom_bond_atom_site_label_1
_geom_bond_atom_site_label_2
_geom_bond_distance
_geom_bond_site_symmetry_2
_geom_bond_publ_flag
Cd1 N2 2.385(2) . ?
Cd1 N7 2.395(2) . ?
Cd1 N1 2.418(2) . ?
Cd1 N5 2.446(2) . ?
Cd1 N4 2.465(2) . ?
Cd1 N3 2.486(2) . ?
Cd1 N6 2.507(2) . ?
N1 C1 1.327(4) . ?
N1 C9 1.366(4) . ?
N2 C8 1.443(4) . ?
N2 C10 1.485(4) . ?
N3 C12 1.477(4) . ?
N3 C11 1.478(4) . ?
N3 C23 1.479(4) . ?
N4 C14 1.441(4) . ?
N4 C13 1.481(4) . ?
N5 C21 1.318(4) . ?
N5 C22 1.373(4) . ?
N6 C25 1.434(4) . ?
N6 C24 1.482(4) . ?
N7 C32 1.318(4) . ?
N7 C33 1.372(4) . ?
C1 C2 1.399(4) . ?
C2 C3 1.359(5) . ?
C3 C4 1.414(4) . ?
C4 C5 1.413(4) . ?
C4 C9 1.421(4) . ?
C5 C6 1.363(5) . ?
C6 C7 1.403(4) . ?
C7 C8 1.370(4) . ?
C8 C9 1.422(4) . ?
C10 C11 1.515(4) . ?
C12 C13 1.519(4) . ?
C14 C15 1.373(4) . ?
C14 C22 1.423(4) . ?
C15 C16 1.408(5) . ?
C16 C17 1.353(5) . ?
C17 C18 1.420(5) . ?
C18 C19 1.412(4) . ?
C18 C22 1.425(4) . ?
C19 C20 1.361(5) . ?
C20 C21 1.407(4) . ?
C23 C24 1.511(4) . ?
C25 C26 1.373(4) . ?
C25 C33 1.421(4) . ?
C26 C27 1.409(5) . ?
C27 C28 1.359(5) . ?
C28 C29 1.410(5) . ?
C29 C30 1.414(5) . ?
C29 C33 1.425(4) . ?
C30 C31 1.352(5) . ?
C31 C32 1.410(5) . ?
N8 C34 1.133(5) . ?
C34 C35 1.457(6) . ?
N9 C36 1.133(5) . ?
C36 C37 1.451(5) . ?
Cl1 O2 1.410(3) . ?
Cl1 O1 1.425(2) . ?
Cl1 O4 1.436(3) . ?
Cl1 O3 1.437(3) . ?
Cl2 O8 1.357(4) . ?
Cl2 O6 1.373(4) . ?
Cl2 O7 1.405(4) . ?
Cl2 O5 1.436(4) . ?
